data_4126955
loop_
_publ_author_name
'Hofstra, Julie L.'
'Cherney, Alan H.'
'Ordner, Ciara M.'
'Reisman, Sarah E.'

_publ_section_title
;
 Synthesis of Enantioenriched Allylic Silanes via Nickel-Catalyzed
 Reductive Cross-Coupling.
;
_journal_name_full 'Journal of the American Chemical Society'
_journal_paper_doi 10.1021/jacs.7b11707
_journal_year 2017
_chemical_absolute_configuration ad
_chemical_formula_moiety 'C23 H20 Cl2 N2 Ni O2'
_chemical_formula_sum 'C23 H20 Cl2 N2 Ni O2'
_chemical_formula_weight 486.02
_chemical_name_common JLH-1-029
_chemical_name_systematic JLH-1-029
_space_group_crystal_system orthorhombic
_space_group_IT_number 19
_space_group_name_Hall 'P 2ac 2ab'
_space_group_name_H-M_alt 'P 21 21 21'
_symmetry_space_group_name_Hall 'P 2ac 2ab'
_symmetry_space_group_name_H-M 'P 21 21 21'
_atom_sites_solution_hydrogens geom
_atom_sites_solution_primary direct
_audit_creation_date 2016-03-26
_audit_creation_method
;
Olex2 1.2
(compiled 2016.02.19 svn.r3266 for OlexSys, GUI svn.r5155)
;
_cell_angle_alpha 90
_cell_angle_beta 90
_cell_angle_gamma 90
_cell_formula_units_Z 4
_cell_length_a 9.2189(2)
_cell_length_b 10.5914(3)
_cell_length_c 22.0654(6)
_cell_measurement_reflns_used 9631
_cell_measurement_temperature 100
_cell_measurement_theta_max 33.30
_cell_measurement_theta_min 2.39
_cell_volume 2154.49(10)
_computing_cell_refinement 'SAINT v8.34A (Bruker, 2013)'
_computing_data_reduction 'SAINT v8.34A (Bruker, 2013)'
_computing_molecular_graphics 'Olex2 (Dolomanov et al., 2009)'
_computing_publication_material 'Olex2 (Dolomanov et al., 2009)'
_computing_structure_refinement 'XL (Sheldrick, 2008)'
_computing_structure_solution 'XT (Sheldrick, 2015)'
_diffrn_ambient_temperature 100
_diffrn_detector 'CMOS Area Detector'
_diffrn_detector_area_resol_mean 8.33
_diffrn_detector_type 'Bruker PHOTON 100 CMOS'
_diffrn_measured_fraction_theta_full 0.998
_diffrn_measured_fraction_theta_max 0.994
_diffrn_measurement_device '\k-geometry diffractometer'
_diffrn_measurement_device_type 'Bruker APEX-II CCD'
_diffrn_measurement_method '\f and \w scans'
_diffrn_radiation_monochromator 'multilayer mirrors'
_diffrn_radiation_type MoK\a
_diffrn_radiation_wavelength 0.71073
_diffrn_reflns_av_R_equivalents 0.0685
_diffrn_reflns_av_unetI/netI 0.0773
_diffrn_reflns_Laue_measured_fraction_full 0.998
_diffrn_reflns_Laue_measured_fraction_max 0.994
_diffrn_reflns_limit_h_max 16
_diffrn_reflns_limit_h_min -17
_diffrn_reflns_limit_k_max 20
_diffrn_reflns_limit_k_min -20
_diffrn_reflns_limit_l_max 42
_diffrn_reflns_limit_l_min -42
_diffrn_reflns_number 201119
_diffrn_reflns_point_group_measured_fraction_full 0.999
_diffrn_reflns_point_group_measured_fraction_max 0.992
_diffrn_reflns_theta_full 25.000
_diffrn_reflns_theta_max 43.426
_diffrn_reflns_theta_min 2.394
_diffrn_source 'sealed tube'
_diffrn_source_current 1
_diffrn_source_power 0.05
_diffrn_source_target Mo
_diffrn_source_type 'Incoatech I\mS HB'
_diffrn_source_voltage 50
_diffrn_standards_number 0
_exptl_absorpt_coefficient_mu 1.171
_exptl_absorpt_correction_T_max 1.0000
_exptl_absorpt_correction_T_min 0.9466
_exptl_absorpt_correction_type multi-scan
_exptl_absorpt_process_details
;
SADABS-2014/4 (Bruker,2014/4) was used for absorption correction.
wR2(int) was 0.0772 before and 0.0675 after correction.
The Ratio of minimum to maximum transmission is 0.9466.
The \l/2 correction factor is 0.00150.
;
_exptl_crystal_colour purple
_exptl_crystal_density_diffrn 1.498
_exptl_crystal_description block
_exptl_crystal_F_000 1000
_exptl_crystal_size_max 0.22
_exptl_crystal_size_mid 0.18
_exptl_crystal_size_min 0.17
_refine_diff_density_max 0.562
_refine_diff_density_min -0.595
_refine_diff_density_rms 0.122
_refine_ls_abs_structure_details
;
 Flack x determined using 4034 quotients [(I+)-(I-)]/[(I+)+(I-)]
 (Parsons, Flack and Wagner, Acta Cryst. B69 (2013) 249-259).
;
_refine_ls_abs_structure_Flack 0.017(2)
_refine_ls_extinction_method none
_refine_ls_goodness_of_fit_ref 1.042
_refine_ls_hydrogen_treatment constr
_refine_ls_matrix_type full
_refine_ls_number_parameters 271
_refine_ls_number_reflns 16184
_refine_ls_number_restraints 0
_refine_ls_restrained_S_all 1.042
_refine_ls_R_factor_all 0.0985
_refine_ls_R_factor_gt 0.0474
_refine_ls_shift/su_max 0.001
_refine_ls_shift/su_mean 0.000
_refine_ls_structure_factor_coef Fsqd
_refine_ls_weighting_details 'w=1/[\s^2^(Fo^2^)+(0.0318P)^2^+0.3013P] where P=(Fo^2^+2Fc^2^)/3'
_refine_ls_weighting_scheme calc
_refine_ls_wR_factor_gt 0.0701
_refine_ls_wR_factor_ref 0.0785
_reflns_Friedel_coverage 0.825
_reflns_Friedel_fraction_full 1.000
_reflns_Friedel_fraction_max 0.989
_reflns_number_gt 11290
_reflns_number_total 16184
_reflns_threshold_expression 'I > 2\s(I)'
_cod_data_source_file ja7b11707_si_002.cif
_cod_data_source_block p15028
_cod_database_code 4126955
_shelx_space_group_comment
;
The symmetry employed for this shelxl refinement is uniquely defined
by the following loop, which should always be used as a source of
symmetry information in preference to the above space-group names.
They are only intended as comments.
;
_shelx_estimated_absorpt_t_max 0.826
_shelx_estimated_absorpt_t_min 0.783
_olex2_refinement_description
;
1. Fixed Uiso
 At 1.2 times of:
  All C(H) groups, All C(H,H) groups
2.a Ternary CH refined with riding coordinates:
 C1(H1), C9(H9), C15(H15), C23(H23)
2.b Secondary CH2 refined with riding coordinates:
 C8(H8A,H8B), C12(H12A,H12B), C13(H13A,H13B), C16(H16A,H16B)
2.c Aromatic/amide H refined with riding coordinates:
 C3(H3), C4(H4), C5(H5), C6(H6), C18(H18), C19(H19), C20(H20), C21(H21)
;
_shelx_shelxl_version_number 2014/7
_olex2_submission_special_instructions 'No special instructions were received'

loop_
_space_group_symop_operation_xyz
'x, y, z'
'-x+1/2, -y, z+1/2'
'-x, y+1/2, -z+1/2'
'x+1/2, -y+1/2, -z'

loop_
_atom_site_label
_atom_site_type_symbol
_atom_site_fract_x
_atom_site_fract_y
_atom_site_fract_z
_atom_site_U_iso_or_equiv
_atom_site_adp_type
_atom_site_occupancy
_atom_site_site_symmetry_order
_atom_site_calc_flag
_atom_site_refinement_flags_posn
Ni1 Ni 0.22945(2) 0.58154(2) 0.37677(2) 0.01312(4) Uani 1 1 d .
Cl1 Cl 0.15699(4) 0.63960(4) 0.46885(2) 0.02380(8) Uani 1 1 d .
Cl2 Cl 0.12254(4) 0.68072(4) 0.29944(2) 0.02195(8) Uani 1 1 d .
O1 O 0.30567(13) 0.21062(11) 0.32475(6) 0.0197(2) Uani 1 1 d .
O2 O 0.66191(12) 0.48909(11) 0.40273(6) 0.0211(2) Uani 1 1 d .
N1 N 0.22430(14) 0.39927(11) 0.35549(6) 0.0131(2) Uani 1 1 d .
N2 N 0.43956(13) 0.57086(12) 0.39239(5) 0.01159(19) Uani 1 1 d .
C1 C 0.09158(16) 0.32700(15) 0.34039(7) 0.0162(3) Uani 1 1 d .
H1 H 0.0255 0.3757 0.3131 0.019 Uiso 1 1 calc R
C2 C 0.01258(17) 0.27755(16) 0.39592(7) 0.0182(3) Uani 1 1 d .
C3 C -0.04791(18) 0.34596(17) 0.44310(8) 0.0219(3) Uani 1 1 d .
H3 H -0.0396 0.4353 0.4444 0.026 Uiso 1 1 calc R
C4 C -0.1213(2) 0.2807(2) 0.48872(9) 0.0269(4) Uani 1 1 d .
H4 H -0.1637 0.3259 0.5214 0.032 Uiso 1 1 calc R
C5 C -0.1328(2) 0.1497(2) 0.48667(9) 0.0300(4) Uani 1 1 d .
H5 H -0.1850 0.1066 0.5175 0.036 Uiso 1 1 calc R
C6 C -0.0688(2) 0.0816(2) 0.44005(8) 0.0279(4) Uani 1 1 d .
H6 H -0.0752 -0.0079 0.4393 0.033 Uiso 1 1 calc R
C7 C 0.00487(19) 0.14559(16) 0.39437(8) 0.0214(3) Uani 1 1 d .
C8 C 0.0763(2) 0.09318(17) 0.33843(8) 0.0249(3) Uani 1 1 d .
H8A H 0.0033 0.0563 0.3107 0.030 Uiso 1 1 calc R
H8B H 0.1480 0.0273 0.3492 0.030 Uiso 1 1 calc R
C9 C 0.15065(18) 0.20640(15) 0.30933(8) 0.0189(3) Uani 1 1 d .
H9 H 0.1350 0.2085 0.2645 0.023 Uiso 1 1 calc R
C10 C 0.33344(16) 0.32616(13) 0.34682(7) 0.0138(2) Uani 1 1 d .
C11 C 0.48722(16) 0.35189(13) 0.35925(7) 0.0139(2) Uani 1 1 d .
C12 C 0.58126(17) 0.23928(14) 0.37879(8) 0.0188(3) Uani 1 1 d .
H12A H 0.6592 0.2553 0.4087 0.023 Uiso 1 1 calc R
H12B H 0.5332 0.1561 0.3828 0.023 Uiso 1 1 calc R
C13 C 0.60086(18) 0.29028(16) 0.31699(8) 0.0199(3) Uani 1 1 d .
H13A H 0.5647 0.2390 0.2827 0.024 Uiso 1 1 calc R
H13B H 0.6908 0.3383 0.3085 0.024 Uiso 1 1 calc R
C14 C 0.52413(15) 0.47599(14) 0.38503(7) 0.0132(2) Uani 1 1 d .
C15 C 0.67502(16) 0.61304(14) 0.43229(8) 0.0173(3) Uani 1 1 d .
H15 H 0.6940 0.6044 0.4767 0.021 Uiso 1 1 calc R
C16 C 0.79126(17) 0.69216(17) 0.40133(9) 0.0232(3) Uani 1 1 d .
H16A H 0.8526 0.7360 0.4316 0.028 Uiso 1 1 calc R
H16B H 0.8538 0.6390 0.3753 0.028 Uiso 1 1 calc R
C17 C 0.70644(17) 0.78551(15) 0.36394(7) 0.0185(3) Uani 1 1 d .
C18 C 0.7596(2) 0.87506(16) 0.32344(8) 0.0268(4) Uani 1 1 d .
H18 H 0.8606 0.8807 0.3154 0.032 Uiso 1 1 calc R
C19 C 0.6631(3) 0.95564(17) 0.29505(9) 0.0315(4) Uani 1 1 d .
H19 H 0.6984 1.0171 0.2674 0.038 Uiso 1 1 calc R
C20 C 0.5148(2) 0.94779(15) 0.30644(9) 0.0273(4) Uani 1 1 d .
H20 H 0.4501 1.0037 0.2864 0.033 Uiso 1 1 calc R
C21 C 0.4601(2) 0.85870(15) 0.34702(8) 0.0207(3) Uani 1 1 d .
H21 H 0.3591 0.8532 0.3551 0.025 Uiso 1 1 calc R
C22 C 0.55816(16) 0.77825(13) 0.37531(7) 0.0150(2) Uani 1 1 d .
C23 C 0.52541(15) 0.67417(13) 0.41988(7) 0.0132(2) Uani 1 1 d .
H23 H 0.4796 0.7071 0.4578 0.016 Uiso 1 1 calc R

loop_
_atom_site_aniso_label
_atom_site_aniso_U_11
_atom_site_aniso_U_22
_atom_site_aniso_U_33
_atom_site_aniso_U_23
_atom_site_aniso_U_13
_atom_site_aniso_U_12
Ni1 0.00962(6) 0.01333(7) 0.01642(8) -0.00322(7) -0.00302(6) 0.00131(6)
Cl1 0.01644(15) 0.0325(2) 0.02250(18) -0.01187(16) 0.00220(13) 0.00226(15)
Cl2 0.01833(16) 0.02777(19) 0.01974(16) 0.00224(14) -0.00416(13) 0.00569(14)
O1 0.0194(5) 0.0113(4) 0.0283(6) -0.0042(4) -0.0087(4) -0.0027(4)
O2 0.0108(4) 0.0148(5) 0.0377(7) -0.0089(5) -0.0065(5) 0.0011(4)
N1 0.0114(4) 0.0124(5) 0.0156(5) 0.0013(4) -0.0031(4) -0.0033(4)
N2 0.0095(4) 0.0103(5) 0.0150(5) -0.0012(4) 0.0001(4) -0.0023(4)
C1 0.0142(6) 0.0150(6) 0.0194(6) 0.0049(5) -0.0061(5) -0.0057(5)
C2 0.0135(6) 0.0198(7) 0.0214(7) 0.0073(5) -0.0074(5) -0.0055(5)
C3 0.0133(6) 0.0266(8) 0.0259(8) 0.0065(6) -0.0045(6) -0.0032(6)
C4 0.0193(7) 0.0382(10) 0.0232(8) 0.0073(7) -0.0025(6) -0.0037(7)
C5 0.0269(9) 0.0409(10) 0.0223(8) 0.0157(8) -0.0069(7) -0.0129(8)
C6 0.0311(9) 0.0259(8) 0.0265(8) 0.0130(7) -0.0113(7) -0.0140(8)
C7 0.0210(7) 0.0203(7) 0.0227(7) 0.0080(6) -0.0094(6) -0.0099(6)
C8 0.0321(9) 0.0163(7) 0.0263(8) 0.0019(6) -0.0064(7) -0.0116(7)
C9 0.0208(7) 0.0156(6) 0.0203(7) 0.0004(5) -0.0082(6) -0.0070(5)
C10 0.0156(6) 0.0100(5) 0.0158(6) -0.0005(5) -0.0039(5) -0.0020(5)
C11 0.0120(5) 0.0108(5) 0.0188(6) -0.0028(5) -0.0031(5) -0.0005(4)
C12 0.0191(6) 0.0128(6) 0.0246(7) -0.0032(6) -0.0050(6) 0.0044(5)
C13 0.0183(7) 0.0165(6) 0.0247(7) -0.0055(6) 0.0018(6) 0.0033(5)
C14 0.0091(5) 0.0120(5) 0.0185(7) -0.0014(5) -0.0011(4) -0.0014(4)
C15 0.0113(6) 0.0156(6) 0.0250(7) -0.0057(5) -0.0040(5) -0.0010(5)
C16 0.0100(6) 0.0221(7) 0.0374(9) -0.0081(6) 0.0011(6) -0.0037(5)
C17 0.0168(7) 0.0152(6) 0.0234(7) -0.0084(5) 0.0059(5) -0.0056(5)
C18 0.0310(9) 0.0197(7) 0.0297(8) -0.0110(6) 0.0164(7) -0.0141(7)
C19 0.0553(12) 0.0159(7) 0.0232(8) -0.0055(6) 0.0153(8) -0.0129(8)
C20 0.0461(11) 0.0118(6) 0.0240(8) -0.0010(6) -0.0017(8) -0.0019(6)
C21 0.0239(7) 0.0121(6) 0.0259(8) -0.0021(6) -0.0024(6) -0.0011(5)
C22 0.0162(6) 0.0103(5) 0.0187(6) -0.0052(5) 0.0024(5) -0.0032(4)
C23 0.0098(5) 0.0116(5) 0.0183(6) -0.0038(5) 0.0003(5) -0.0018(4)

loop_
_atom_type_symbol
_atom_type_description
_atom_type_scat_dispersion_real
_atom_type_scat_dispersion_imag
_atom_type_scat_source
C C 0.0033 0.0016 'International Tables Vol C Tables 4.2.6.8 and 6.1.1.4'
H H 0.0000 0.0000 'International Tables Vol C Tables 4.2.6.8 and 6.1.1.4'
Cl Cl 0.1484 0.1585 'International Tables Vol C Tables 4.2.6.8 and 6.1.1.4'
N N 0.0061 0.0033 'International Tables Vol C Tables 4.2.6.8 and 6.1.1.4'
Ni Ni 0.3393 1.1124 'International Tables Vol C Tables 4.2.6.8 and 6.1.1.4'
O O 0.0106 0.0060 'International Tables Vol C Tables 4.2.6.8 and 6.1.1.4'

loop_
_geom_angle_atom_site_label_1
_geom_angle_atom_site_label_2
_geom_angle_atom_site_label_3
_geom_angle
Cl1 Ni1 Cl2 115.799(18)
N1 Ni1 Cl1 118.49(4)
N1 Ni1 Cl2 105.42(4)
N2 Ni1 Cl1 98.70(4)
N2 Ni1 Cl2 126.47(4)
N2 Ni1 N1 90.52(5)
C10 O1 C9 107.29(12)
C14 O2 C15 107.49(11)
C1 N1 Ni1 125.09(10)
C10 N1 Ni1 127.04(10)
C10 N1 C1 107.58(12)
C14 N2 Ni1 128.35(10)
C14 N2 C23 107.83(11)
C23 N2 Ni1 123.69(9)
N1 C1 H1 111.9
N1 C1 C2 113.14(12)
N1 C1 C9 103.61(12)
C2 C1 H1 111.9
C2 C1 C9 103.96(13)
C9 C1 H1 111.9
C3 C2 C1 128.23(15)
C3 C2 C7 121.34(16)
C7 C2 C1 110.42(15)
C2 C3 H3 120.7
C2 C3 C4 118.53(17)
C4 C3 H3 120.7
C3 C4 H4 119.8
C5 C4 C3 120.48(19)
C5 C4 H4 119.8
C4 C5 H5 119.7
C6 C5 C4 120.65(17)
C6 C5 H5 119.7
C5 C6 H6 120.3
C5 C6 C7 119.38(18)
C7 C6 H6 120.3
C2 C7 C8 111.48(15)
C6 C7 C2 119.57(19)
C6 C7 C8 128.88(17)
C7 C8 H8A 110.8
C7 C8 H8B 110.8
C7 C8 C9 104.61(14)
H8A C8 H8B 108.9
C9 C8 H8A 110.8
C9 C8 H8B 110.8
O1 C9 C1 102.38(11)
O1 C9 C8 111.34(14)
O1 C9 H9 111.7
C1 C9 H9 111.7
C8 C9 C1 107.73(14)
C8 C9 H9 111.7
O1 C10 C11 114.89(13)
N1 C10 O1 117.05(13)
N1 C10 C11 128.05(13)
C10 C11 C12 116.93(12)
C10 C11 C13 117.56(12)
C10 C11 C14 117.43(12)
C12 C11 C13 57.28(11)
C14 C11 C12 117.02(12)
C14 C11 C13 116.94(13)
C11 C12 H12A 117.6
C11 C12 H12B 117.6
H12A C12 H12B 114.7
C13 C12 C11 61.72(10)
C13 C12 H12A 117.6
C13 C12 H12B 117.6
C11 C13 H13A 117.7
C11 C13 H13B 117.7
C12 C13 C11 61.00(10)
C12 C13 H13A 117.7
C12 C13 H13B 117.7
H13A C13 H13B 114.8
O2 C14 C11 115.18(12)
N2 C14 O2 117.36(13)
N2 C14 C11 127.46(13)
O2 C15 H15 111.6
O2 C15 C16 110.50(13)
O2 C15 C23 102.81(11)
C16 C15 H15 111.6
C16 C15 C23 108.51(13)
C23 C15 H15 111.6
C15 C16 H16A 111.0
C15 C16 H16B 111.0
H16A C16 H16B 109.0
C17 C16 C15 103.99(13)
C17 C16 H16A 111.0
C17 C16 H16B 111.0
C18 C17 C16 128.01(16)
C22 C17 C16 112.01(14)
C22 C17 C18 119.94(17)
C17 C18 H18 120.5
C19 C18 C17 118.99(17)
C19 C18 H18 120.5
C18 C19 H19 119.6
C18 C19 C20 120.86(17)
C20 C19 H19 119.6
C19 C20 H20 119.6
C19 C20 C21 120.72(19)
C21 C20 H20 119.6
C20 C21 H21 121.1
C22 C21 C20 117.90(17)
C22 C21 H21 121.1
C17 C22 C23 110.77(14)
C21 C22 C17 121.59(15)
C21 C22 C23 127.64(14)
N2 C23 C15 103.86(11)
N2 C23 C22 112.34(12)
N2 C23 H23 112.0
C15 C23 H23 112.0
C22 C23 C15 104.05(12)
C22 C23 H23 112.0

loop_
_geom_bond_atom_site_label_1
_geom_bond_atom_site_label_2
_geom_bond_distance
Ni1 Cl1 2.2254(4)
Ni1 Cl2 2.2330(4)
Ni1 N1 1.9873(12)
Ni1 N2 1.9707(12)
O1 C9 1.4698(19)
O1 C10 1.3417(18)
O2 C14 1.3361(17)
O2 C15 1.4708(18)
N1 C1 1.4812(19)
N1 C10 1.284(2)
N2 C14 1.2822(18)
N2 C23 1.4803(18)
C1 H1 1.0000
C1 C2 1.519(2)
C1 C9 1.549(2)
C2 C3 1.386(3)
C2 C7 1.400(2)
C3 H3 0.9500
C3 C4 1.396(2)
C4 H4 0.9500
C4 C5 1.391(3)
C5 H5 0.9500
C5 C6 1.389(3)
C6 H6 0.9500
C6 C7 1.392(2)
C7 C8 1.505(3)
C8 H8A 0.9900
C8 H8B 0.9900
C8 C9 1.523(2)
C9 H9 1.0000
C10 C11 1.469(2)
C11 C12 1.536(2)
C11 C13 1.547(2)
C11 C14 1.4721(19)
C12 H12A 0.9900
C12 H12B 0.9900
C12 C13 1.478(3)
C13 H13A 0.9900
C13 H13B 0.9900
C15 H15 1.0000
C15 C16 1.522(2)
C15 C23 1.548(2)
C16 H16A 0.9900
C16 H16B 0.9900
C16 C17 1.507(3)
C17 C18 1.392(2)
C17 C22 1.392(2)
C18 H18 0.9500
C18 C19 1.383(3)
C19 H19 0.9500
C19 C20 1.393(3)
C20 H20 0.9500
C20 C21 1.395(3)
C21 H21 0.9500
C21 C22 1.390(2)
C22 C23 1.508(2)
C23 H23 1.0000

loop_
_geom_torsion_atom_site_label_1
_geom_torsion_atom_site_label_2
_geom_torsion_atom_site_label_3
_geom_torsion_atom_site_label_4
_geom_torsion
Ni1 N1 C1 C2 -84.65(15)
Ni1 N1 C1 C9 163.42(10)
Ni1 N1 C10 O1 -171.12(10)
Ni1 N1 C10 C11 10.2(2)
Ni1 N2 C14 O2 -175.57(11)
Ni1 N2 C14 C11 4.1(2)
Ni1 N2 C23 C15 170.94(10)
Ni1 N2 C23 C22 -77.23(14)
O1 C10 C11 C12 -31.55(19)
O1 C10 C11 C13 33.69(19)
O1 C10 C11 C14 -178.45(13)
O2 C15 C16 C17 103.72(14)
O2 C15 C23 N2 7.59(15)
O2 C15 C23 C22 -110.15(13)
N1 C1 C2 C3 61.0(2)
N1 C1 C2 C7 -119.65(15)
N1 C1 C9 O1 13.92(15)
N1 C1 C9 C8 131.40(13)
N1 C10 C11 C12 147.10(16)
N1 C10 C11 C13 -147.65(16)
N1 C10 C11 C14 0.2(2)
C1 N1 C10 O1 2.94(18)
C1 N1 C10 C11 -175.69(15)
C1 C2 C3 C4 177.38(15)
C1 C2 C7 C6 -177.36(14)
C1 C2 C7 C8 -0.19(19)
C2 C1 C9 O1 -104.56(13)
C2 C1 C9 C8 12.92(16)
C2 C3 C4 C5 0.1(3)
C2 C7 C8 C9 8.38(19)
C3 C2 C7 C6 2.0(2)
C3 C2 C7 C8 179.20(15)
C3 C4 C5 C6 1.5(3)
C4 C5 C6 C7 -1.4(3)
C5 C6 C7 C2 -0.4(3)
C5 C6 C7 C8 -176.99(17)
C6 C7 C8 C9 -174.77(17)
C7 C2 C3 C4 -1.9(2)
C7 C8 C9 O1 98.45(16)
C7 C8 C9 C1 -13.06(17)
C9 O1 C10 N1 6.88(19)
C9 O1 C10 C11 -174.31(13)
C9 C1 C2 C3 172.74(15)
C9 C1 C2 C7 -7.93(17)
C10 O1 C9 C1 -12.74(16)
C10 O1 C9 C8 -127.61(15)
C10 N1 C1 C2 101.14(16)
C10 N1 C1 C9 -10.79(15)
C10 C11 C12 C13 106.89(15)
C10 C11 C13 C12 -105.78(15)
C10 C11 C14 O2 171.78(14)
C10 C11 C14 N2 -7.9(2)
C12 C11 C14 O2 24.9(2)
C12 C11 C14 N2 -154.77(16)
C13 C11 C14 O2 -40.16(19)
C13 C11 C14 N2 140.15(16)
C14 O2 C15 C16 -123.25(15)
C14 O2 C15 C23 -7.62(16)
C14 N2 C23 C15 -5.19(16)
C14 N2 C23 C22 106.64(14)
C14 C11 C12 C13 -106.07(16)
C14 C11 C13 C12 106.21(14)
C15 O2 C14 N2 5.04(19)
C15 O2 C14 C11 -174.68(13)
C15 C16 C17 C18 -175.42(15)
C15 C16 C17 C22 6.85(18)
C16 C15 C23 N2 124.64(13)
C16 C15 C23 C22 6.90(16)
C16 C17 C18 C19 -177.61(16)
C16 C17 C22 C21 178.01(14)
C16 C17 C22 C23 -2.65(18)
C17 C18 C19 C20 -0.1(3)
C17 C22 C23 N2 -114.40(14)
C17 C22 C23 C15 -2.69(16)
C18 C17 C22 C21 0.1(2)
C18 C17 C22 C23 179.42(13)
C18 C19 C20 C21 0.3(3)
C19 C20 C21 C22 -0.3(3)
C20 C21 C22 C17 0.1(2)
C20 C21 C22 C23 -179.15(15)
C21 C22 C23 N2 64.90(19)
C21 C22 C23 C15 176.61(15)
C22 C17 C18 C19 0.0(2)
C23 N2 C14 O2 0.33(19)
C23 N2 C14 C11 180.00(14)
C23 C15 C16 C17 -8.28(17)
